data_4519271
loop_
_publ_author_name
'Li, Puzhen'
'Zhang, Meng'
'Maris, Thierry'
'Zhu, X. X.'
'Wuest, James D.'

_publ_section_title
;
 Probing the Relationship between Gelation and Crystallization by Using
 Salts of Lithocholic Acid
;
_journal_issue 1
_journal_name_full 'Crystal Growth & Design'
_journal_page_first 643
_journal_page_last 652
_journal_paper_doi 10.1021/acs.cgd.1c01182
_journal_volume 22
_journal_year 2021
_chemical_absolute_configuration ad
_chemical_formula_moiety 'C24 H39 O3, C5 H14 N'
_chemical_formula_sum 'C29 H53 N O3'
_chemical_formula_weight 463.72
_space_group_crystal_system monoclinic
_space_group_IT_number 4
_space_group_name_Hall 'P 2yb'
_space_group_name_H-M_alt 'P 1 21 1'
_atom_sites_solution_hydrogens mixed
_atom_sites_solution_primary dual
_audit_contact_author_name
;
;
_audit_creation_date 2021-07-20
_audit_creation_method
;
FinalCif V85 by Daniel Kratzert, Freiburg 2021,
https://github.com/dkratzert/FinalCif
;
_cell_angle_alpha 90
_cell_angle_beta 107.764(1)
_cell_angle_gamma 90
_cell_formula_units_Z 2
_cell_length_a 11.0046(3)
_cell_length_b 7.5468(2)
_cell_length_c 17.3286(5)
_cell_measurement_reflns_used 9957
_cell_measurement_temperature 100
_cell_measurement_theta_max 68.249
_cell_measurement_theta_min 2.678
_cell_volume 1370.52(7)
_computing_cell_refinement
;
SAINT (2020) V8.40B; Integration Software for Single Crystal Data.
Bruker AXS Inc., Madison, WI 53719-1173.
;
_computing_data_collection
;
APEX 3 (2019) Bruker AXS Inc., Madison, WI 53719-1173.
;
_computing_data_reduction
;
SAINT (2020) V8.40B; Integration Software for Single Crystal Data.
Bruker AXS Inc., Madison, WI 53719-1173.
;
_computing_molecular_graphics 'Olex2 1.3 (Dolomanov et al., 2009)'
_computing_publication_material 'Olex2 1.3 (Dolomanov et al., 2009)'
_computing_structure_refinement 'XL  (Sheldrick, 2008)'
_computing_structure_solution 'XT  (Sheldrick, 2015)'
_diffrn_ambient_temperature 100
_diffrn_detector 'CCD area detector'
_diffrn_detector_area_resol_mean 8.3
_diffrn_detector_type 'Bruker APEX2 CCD'
_diffrn_measured_fraction_theta_full 1.000
_diffrn_measured_fraction_theta_max 1.000
_diffrn_measurement_device 'three-circle diffractometer'
_diffrn_measurement_device_type 'Bruker Smart APEX'
_diffrn_measurement_method '\w scans'
_diffrn_radiation_collimation 'Focusing mirrors'
_diffrn_radiation_monochromator 'Quazar MX Mirror Optics'
_diffrn_radiation_probe x-ray
_diffrn_radiation_type 'Cu K\a'
_diffrn_radiation_wavelength 1.54178
_diffrn_reflns_av_R_equivalents 0.0352
_diffrn_reflns_av_unetI/netI 0.0237
_diffrn_reflns_Laue_measured_fraction_full 1.000
_diffrn_reflns_Laue_measured_fraction_max 1.000
_diffrn_reflns_limit_h_max 13
_diffrn_reflns_limit_h_min -13
_diffrn_reflns_limit_k_max 9
_diffrn_reflns_limit_k_min -9
_diffrn_reflns_limit_l_max 20
_diffrn_reflns_limit_l_min -20
_diffrn_reflns_number 27747
_diffrn_reflns_point_group_measured_fraction_full 0.964
_diffrn_reflns_point_group_measured_fraction_max 0.964
_diffrn_reflns_theta_full 67.679
_diffrn_reflns_theta_max 68.255
_diffrn_reflns_theta_min 2.677
_diffrn_source 'Microfocus Source'
_diffrn_source_current 0.65
_diffrn_source_power 0.02912
_diffrn_source_target Cu
_diffrn_source_type 'Incoatec I\mS High Brilliance Microsource'
_diffrn_source_voltage 44.8
_exptl_absorpt_coefficient_mu 0.544
_exptl_absorpt_correction_T_max 0.3201
_exptl_absorpt_correction_T_min 0.2071
_exptl_absorpt_correction_type multi-scan
_exptl_absorpt_process_details
;
SADABS-2016/2 (Bruker,2016/2) was used for absorption correction.
wR2(int) was 0.1620 before and 0.0525 after correction.
The Ratio of minimum to maximum transmission is 0.6470.
The \l/2 correction factor is Not present.
;
_exptl_crystal_colour 'clear light colourless'
_exptl_crystal_colour_lustre clear
_exptl_crystal_colour_modifier light
_exptl_crystal_colour_primary colourless
_exptl_crystal_density_diffrn 1.124
_exptl_crystal_description Plate
_exptl_crystal_F_000 516
_exptl_crystal_size_max 0.18
_exptl_crystal_size_mid 0.18
_exptl_crystal_size_min 0.03
_refine_diff_density_max 0.577
_refine_diff_density_min -0.339
_refine_diff_density_rms 0.052
_refine_ls_abs_structure_details
;
 Refined as an inversion twin.
;
_refine_ls_abs_structure_Flack -0.1(3)
_refine_ls_extinction_coef .
_refine_ls_extinction_method none
_refine_ls_goodness_of_fit_ref 1.039
_refine_ls_hydrogen_treatment mixed
_refine_ls_matrix_type full
_refine_ls_number_parameters 319
_refine_ls_number_reflns 4826
_refine_ls_number_restraints 211
_refine_ls_restrained_S_all 1.051
_refine_ls_R_factor_all 0.0451
_refine_ls_R_factor_gt 0.0437
_refine_ls_shift/su_max 0.000
_refine_ls_shift/su_mean 0.000
_refine_ls_structure_factor_coef Fsqd
_refine_ls_weighting_details 'w=1/[\s^2^(Fo^2^)+(0.0796P)^2^+0.3586P] where P=(Fo^2^+2Fc^2^)/3'
_refine_ls_weighting_scheme calc
_refine_ls_wR_factor_gt 0.1190
_refine_ls_wR_factor_ref 0.1209
_reflns_Friedel_coverage 0.781
_reflns_Friedel_fraction_full 0.921
_reflns_Friedel_fraction_max 0.921
_reflns_number_gt 4662
_reflns_number_total 4826
_reflns_threshold_expression 'I > 2\s(I)'
_cod_data_source_file LCA_PentyNH3_zhu27.cif
_cod_data_source_block zhu27
_cod_depositor_comments
;
The following automatic conversions were performed:

data item '_diffrn_radiation_probe' value 'X-ray' was changed to
'x-ray' in accordance with the built-in table derived from the CIF
Core dictionary named 'cif_core.dic' version 2.4.5 last updated on
2014-11-21.

Automatic conversion script
Id: cif_fix_values 8738 2021-04-28 16:35:53Z antanas 
;
_cod_database_code 4519271
_shelx_shelxl_version_number 2018/3
_olex2_refinement_description
;
1. Twinned data refinement
 Scales: 1.1(3)
 -0.1(3)
2. Fixed Uiso
 At 1.2 times of:
  All C(H) groups, All C(H,H) groups
 At 1.5 times of:
  All C(H,H,H) groups
3. Uiso/Uaniso restraints and constraints
All non-hydrogen atoms have similar U: within 1.7A with sigma of 0.002 and
sigma for terminal atoms of 0.02 within 1.7A
4.a Ternary CH refined with riding coordinates:
 C3(H3), C5(H5), C8(H8), C9(H9), C14(H14), C17(H17), C20(H20)
4.b Secondary CH2 refined with riding coordinates:
 C1(H1A,H1B), C2(H2A,H2B), C4(H4A,H4B), C6(H6A,H6B), C7(H7A,H7B), C11(H11A,
 H11B), C12(H12A,H12B), C15(H15A,H15B), C16(H16A,H16B), C22(H22A,H22B),
 C23(H23A,H23B), C25(H25A,H25B), C26(H26A,H26B), C27(H27A,H27B), C28(H28A,H28B)
4.c Idealised Me refined as rotating group:
 C18(H18A,H18B,H18C), C19(H19A,H19B,H19C), C21(H21A,H21B,H21C), C29A(H29A,H29B,
 H29C)
;
_olex2_submission_special_instructions 'No special instructions were received'
_shelx_space_group_comment
;
The symmetry employed for this shelxl refinement is uniquely defined
by the following loop, which should always be used as a source of
symmetry information in preference to the above space-group names.
They are only intended as comments.
;
_shelx_estimated_absorpt_t_min 0.908
_shelx_estimated_absorpt_t_max 0.984

loop_
_space_group_symop_operation_xyz
'x, y, z'
'-x, y+1/2, -z'

loop_
_atom_site_label
_atom_site_type_symbol
_atom_site_fract_x
_atom_site_fract_y
_atom_site_fract_z
_atom_site_U_iso_or_equiv
_atom_site_adp_type
_atom_site_occupancy
_atom_site_site_symmetry_order
_atom_site_calc_flag
_atom_site_refinement_flags_posn
_atom_site_refinement_flags_adp
_atom_site_refinement_flags_occupancy
_atom_site_disorder_assembly
_atom_site_disorder_group
O1 O 0.54147(16) 0.5519(3) 0.85391(11) 0.0273(4) Uani 1 1 d . U . . .
H1 H 0.545(4) 0.435(7) 0.866(2) 0.051(11) Uiso 1 1 d . . . . .
O2 O 0.44208(19) 0.7217(3) 0.08811(12) 0.0336(5) Uani 1 1 d . U . . .
O3 O 0.3271(2) 0.5257(3) 0.00167(11) 0.0343(5) Uani 1 1 d . U . . .
C1 C 0.2080(2) 0.4851(3) 0.71226(14) 0.0216(5) Uani 1 1 d . U . . .
H1A H 0.159566 0.497377 0.751647 0.026 Uiso 1 1 calc R U . . .
H1B H 0.169566 0.386261 0.675301 0.026 Uiso 1 1 calc R U . . .
C2 C 0.3460(2) 0.4377(4) 0.75821(15) 0.0231(5) Uani 1 1 d . U . . .
H2A H 0.348115 0.327461 0.789575 0.028 Uiso 1 1 calc R U . . .
H2B H 0.394164 0.416670 0.719265 0.028 Uiso 1 1 calc R U . . .
C3 C 0.4077(2) 0.5869(4) 0.81514(15) 0.0234(5) Uani 1 1 d . U . . .
H3 H 0.363816 0.599073 0.857617 0.028 Uiso 1 1 calc R U . . .
C4 C 0.3986(2) 0.7615(3) 0.77017(15) 0.0226(5) Uani 1 1 d . U . . .
H4A H 0.452075 0.754688 0.733542 0.027 Uiso 1 1 calc R U . . .
H4B H 0.433191 0.857159 0.809875 0.027 Uiso 1 1 calc R U . . .
C5 C 0.2608(2) 0.8091(3) 0.72000(14) 0.0212(5) Uani 1 1 d . U . . .
H5 H 0.211593 0.828673 0.759176 0.025 Uiso 1 1 calc R U . . .
C6 C 0.2592(2) 0.9838(3) 0.67496(15) 0.0233(5) Uani 1 1 d . U . . .
H6A H 0.309734 1.073060 0.713365 0.028 Uiso 1 1 calc R U . . .
H6B H 0.170254 1.027510 0.654448 0.028 Uiso 1 1 calc R U . . .
C7 C 0.3134(2) 0.9651(4) 0.60384(15) 0.0229(5) Uani 1 1 d . U . . .
H7A H 0.405706 0.938504 0.624953 0.028 Uiso 1 1 calc R U . . .
H7B H 0.303294 1.078932 0.574136 0.028 Uiso 1 1 calc R U . . .
C8 C 0.2465(2) 0.8182(3) 0.54533(14) 0.0198(4) Uani 1 1 d . U . . .
H8 H 0.154807 0.851263 0.520828 0.024 Uiso 1 1 calc R U . . .
C9 C 0.2534(2) 0.6419(3) 0.59181(14) 0.0195(4) Uani 1 1 d . U . . .
H9 H 0.346077 0.616394 0.617741 0.023 Uiso 1 1 calc R U . . .
C10 C 0.1933(2) 0.6576(3) 0.66230(14) 0.0199(4) Uani 1 1 d . U . . .
C11 C 0.1997(2) 0.4855(3) 0.53437(15) 0.0225(5) Uani 1 1 d . U . . .
H11A H 0.106036 0.498970 0.511752 0.027 Uiso 1 1 calc R U . . .
H11B H 0.216802 0.373893 0.565844 0.027 Uiso 1 1 calc R U . . .
C12 C 0.2575(2) 0.4721(4) 0.46401(14) 0.0225(5) Uani 1 1 d . U . . .
H12A H 0.349278 0.442315 0.485892 0.027 Uiso 1 1 calc R U . . .
H12B H 0.214765 0.375390 0.427052 0.027 Uiso 1 1 calc R U . . .
C13 C 0.2424(2) 0.6462(3) 0.41632(14) 0.0197(5) Uani 1 1 d . U . . .
C14 C 0.3061(2) 0.7925(3) 0.47710(14) 0.0198(4) Uani 1 1 d . U . . .
H14 H 0.396123 0.753591 0.503465 0.024 Uiso 1 1 calc R U . . .
C15 C 0.3129(2) 0.9523(4) 0.42408(15) 0.0236(5) Uani 1 1 d . U . . .
H15A H 0.385714 1.030089 0.451589 0.028 Uiso 1 1 calc R U . . .
H15B H 0.233149 1.022347 0.410699 0.028 Uiso 1 1 calc R U . . .
C16 C 0.3315(2) 0.8681(4) 0.34699(15) 0.0245(5) Uani 1 1 d . U . . .
H16A H 0.416790 0.898520 0.342754 0.029 Uiso 1 1 calc R U . . .
H16B H 0.265924 0.912539 0.298029 0.029 Uiso 1 1 calc R U . . .
C17 C 0.3189(2) 0.6639(3) 0.35439(14) 0.0212(5) Uani 1 1 d . U . . .
H17 H 0.406562 0.616711 0.381388 0.025 Uiso 1 1 calc R U . . .
C18 C 0.0999(2) 0.6851(4) 0.37304(15) 0.0232(5) Uani 1 1 d . U . . .
H18A H 0.061797 0.585248 0.337810 0.035 Uiso 1 1 calc R U . . .
H18B H 0.092233 0.792904 0.340343 0.035 Uiso 1 1 calc R U . . .
H18C H 0.055208 0.701961 0.413536 0.035 Uiso 1 1 calc R U . . .
C19 C 0.0491(2) 0.6958(4) 0.62964(15) 0.0254(5) Uani 1 1 d . U . . .
H19A H 0.005819 0.595906 0.596395 0.038 Uiso 1 1 calc R U . . .
H19B H 0.034925 0.803698 0.596589 0.038 Uiso 1 1 calc R U . . .
H19C H 0.014943 0.712284 0.675167 0.038 Uiso 1 1 calc R U . . .
C20 C 0.2682(2) 0.5692(4) 0.27225(15) 0.0244(5) Uani 1 1 d . U . . .
H20 H 0.178630 0.610157 0.246117 0.029 Uiso 1 1 calc R U . . .
C21 C 0.2650(3) 0.3684(4) 0.28230(17) 0.0347(6) Uani 1 1 d . U . . .
H21A H 0.346066 0.328493 0.320214 0.052 Uiso 1 1 calc R U . . .
H21B H 0.252007 0.311117 0.229631 0.052 Uiso 1 1 calc R U . . .
H21C H 0.194896 0.336650 0.303491 0.052 Uiso 1 1 calc R U . . .
C22 C 0.3473(2) 0.6200(4) 0.21588(15) 0.0245(5) Uani 1 1 d . U . . .
H22A H 0.348492 0.750696 0.211162 0.029 Uiso 1 1 calc R U . . .
H22B H 0.436300 0.579701 0.240583 0.029 Uiso 1 1 calc R U . . .
C23 C 0.2952(2) 0.5399(4) 0.13112(15) 0.0295(5) Uani 1 1 d . U . . .
H23A H 0.303091 0.409437 0.136049 0.035 Uiso 1 1 calc R U . . .
H23B H 0.203141 0.568138 0.109870 0.035 Uiso 1 1 calc R U . . .
C24 C 0.3591(2) 0.6007(4) 0.06908(15) 0.0257(5) Uani 1 1 d . U . . .
N1 N 0.3757(2) 0.1739(4) -0.01360(14) 0.0277(5) Uani 1 1 d . U . . .
H1C H 0.401(3) 0.138(5) 0.038(2) 0.030(8) Uiso 1 1 d . . . . .
H1D H 0.449(3) 0.192(5) -0.0332(19) 0.035(9) Uiso 1 1 d . . . . .
H1E H 0.347(4) 0.273(6) -0.016(2) 0.044(11) Uiso 1 1 d . . . . .
C25 C 0.2834(3) 0.0457(5) -0.06493(17) 0.0340(6) Uani 1 1 d . U . . .
H25A H 0.318094 -0.075740 -0.053203 0.041 Uiso 1 1 calc R U . . .
H25B H 0.272395 0.071169 -0.122706 0.041 Uiso 1 1 calc R U . . .
C26 C 0.1537(3) 0.0549(5) -0.05011(18) 0.0386(6) Uani 1 1 d . U . . .
H26A H 0.116231 0.172611 -0.068359 0.046 Uiso 1 1 calc R U . . .
H26B H 0.097503 -0.034702 -0.085222 0.046 Uiso 1 1 calc R U . . .
C27 C 0.1498(3) 0.0263(6) 0.0359(2) 0.0454(7) Uani 1 1 d . U . . .
H27A H 0.185307 -0.092182 0.054556 0.054 Uiso 1 1 calc R U . . .
H27B H 0.205338 0.115528 0.071717 0.054 Uiso 1 1 calc R U . . .
C28 C 0.0170(3) 0.0393(6) 0.0449(2) 0.0518(8) Uani 1 1 d . U . . .
H28A H -0.038387 -0.050469 0.009463 0.062 Uiso 1 1 calc R U . . .
H28B H -0.018767 0.157531 0.025950 0.062 Uiso 1 1 calc R U . . .
C29A C 0.0135(4) 0.0120(8) 0.1314(2) 0.0680(14) Uani 1 1 d . U . . .
H29A H 0.062955 -0.093790 0.154411 0.102 Uiso 1 1 calc R U . . .
H29B H -0.075128 -0.003563 0.130970 0.102 Uiso 1 1 calc R U . . .
H29C H 0.050290 0.115642 0.164245 0.102 Uiso 1 1 calc R U . . .

loop_
_atom_site_aniso_label
_atom_site_aniso_U_11
_atom_site_aniso_U_22
_atom_site_aniso_U_33
_atom_site_aniso_U_23
_atom_site_aniso_U_13
_atom_site_aniso_U_12
O1 0.0239(9) 0.0284(11) 0.0266(9) 0.0028(8) 0.0033(7) 0.0032(8)
O2 0.0371(10) 0.0339(12) 0.0350(10) -0.0072(9) 0.0186(8) -0.0113(9)
O3 0.0462(11) 0.0327(12) 0.0256(9) -0.0059(8) 0.0132(8) -0.0082(9)
C1 0.0222(10) 0.0197(11) 0.0239(10) -0.0012(9) 0.0084(8) -0.0021(9)
C2 0.0246(10) 0.0203(11) 0.0241(10) 0.0012(9) 0.0071(8) 0.0008(9)
C3 0.0216(9) 0.0238(12) 0.0242(10) 0.0001(9) 0.0062(8) 0.0003(9)
C4 0.0211(10) 0.0214(11) 0.0247(10) -0.0020(9) 0.0062(8) -0.0005(9)
C5 0.0213(9) 0.0194(10) 0.0242(9) -0.0022(9) 0.0086(8) 0.0006(8)
C6 0.0251(10) 0.0175(11) 0.0268(10) -0.0025(9) 0.0075(8) 0.0021(9)
C7 0.0245(9) 0.0172(11) 0.0268(10) -0.0001(9) 0.0074(8) -0.0004(9)
C8 0.0179(9) 0.0174(10) 0.0239(9) -0.0011(8) 0.0064(8) 0.0004(8)
C9 0.0183(9) 0.0164(10) 0.0234(9) -0.0008(8) 0.0058(7) -0.0011(8)
C10 0.0181(9) 0.0185(10) 0.0236(9) -0.0010(8) 0.0071(8) 0.0002(8)
C11 0.0245(10) 0.0184(11) 0.0248(10) -0.0009(9) 0.0078(8) -0.0022(9)
C12 0.0242(9) 0.0186(11) 0.0246(10) -0.0024(9) 0.0074(8) 0.0003(9)
C13 0.0173(9) 0.0194(11) 0.0228(9) -0.0001(8) 0.0067(8) 0.0006(8)
C14 0.0175(9) 0.0182(10) 0.0240(9) 0.0003(9) 0.0068(7) 0.0005(8)
C15 0.0245(9) 0.0200(11) 0.0275(10) 0.0001(9) 0.0094(8) -0.0023(9)
C16 0.0256(10) 0.0217(12) 0.0273(10) 0.0008(9) 0.0097(8) -0.0043(9)
C17 0.0183(9) 0.0210(11) 0.0247(9) -0.0005(8) 0.0073(8) -0.0021(8)
C18 0.0194(11) 0.0237(13) 0.0262(11) -0.0012(10) 0.0064(9) -0.0012(10)
C19 0.0198(11) 0.0270(14) 0.0302(12) -0.0010(11) 0.0090(9) 0.0003(10)
C20 0.0224(9) 0.0270(12) 0.0249(10) -0.0028(9) 0.0087(8) -0.0036(9)
C21 0.0499(16) 0.0291(16) 0.0323(13) -0.0087(12) 0.0230(12) -0.0127(13)
C22 0.0232(10) 0.0263(12) 0.0252(10) -0.0018(9) 0.0090(8) -0.0021(9)
C23 0.0298(11) 0.0320(12) 0.0276(11) -0.0036(10) 0.0098(9) -0.0069(10)
C24 0.0279(11) 0.0246(12) 0.0256(11) -0.0026(10) 0.0097(9) -0.0011(10)
N1 0.0283(12) 0.0304(14) 0.0254(11) -0.0009(10) 0.0097(9) 0.0011(10)
C25 0.0381(13) 0.0321(14) 0.0296(12) -0.0034(11) 0.0071(10) -0.0022(12)
C26 0.0363(12) 0.0414(14) 0.0355(12) -0.0010(11) 0.0071(10) -0.0096(11)
C27 0.0390(13) 0.0477(16) 0.0463(14) -0.0009(13) 0.0084(11) -0.0058(12)
C28 0.0433(15) 0.0554(19) 0.0546(17) 0.0015(16) 0.0119(13) -0.0049(14)
C29A 0.0422(18) 0.118(4) 0.0477(19) -0.002(2) 0.0189(15) -0.018(2)

loop_
_atom_type_symbol
_atom_type_description
_atom_type_scat_dispersion_real
_atom_type_scat_dispersion_imag
_atom_type_scat_source
C C 0.0181 0.0091 'International Tables Vol C Tables 4.2.6.8 and 6.1.1.4'
H H 0.0000 0.0000 'International Tables Vol C Tables 4.2.6.8 and 6.1.1.4'
N N 0.0311 0.0180 'International Tables Vol C Tables 4.2.6.8 and 6.1.1.4'
O O 0.0492 0.0322 'International Tables Vol C Tables 4.2.6.8 and 6.1.1.4'

loop_
_geom_angle_atom_site_label_1
_geom_angle_atom_site_label_2
_geom_angle_atom_site_label_3
_geom_angle
_geom_angle_site_symmetry_1
_geom_angle_site_symmetry_3
C3 O1 H1 105(3) . .
H1A C1 H1B 107.6 . .
C2 C1 H1A 108.7 . .
C2 C1 H1B 108.7 . .
C2 C1 C10 114.0(2) . .
C10 C1 H1A 108.7 . .
C10 C1 H1B 108.7 . .
C1 C2 H2A 109.7 . .
C1 C2 H2B 109.7 . .
H2A C2 H2B 108.2 . .
C3 C2 C1 110.0(2) . .
C3 C2 H2A 109.7 . .
C3 C2 H2B 109.7 . .
O1 C3 C2 111.0(2) . .
O1 C3 H3 109.1 . .
O1 C3 C4 107.2(2) . .
C2 C3 H3 109.1 . .
C2 C3 C4 111.39(19) . .
C4 C3 H3 109.1 . .
C3 C4 H4A 109.0 . .
C3 C4 H4B 109.0 . .
C3 C4 C5 113.0(2) . .
H4A C4 H4B 107.8 . .
C5 C4 H4A 109.0 . .
C5 C4 H4B 109.0 . .
C4 C5 H5 107.1 . .
C4 C5 C10 112.7(2) . .
C6 C5 C4 110.2(2) . .
C6 C5 H5 107.1 . .
C6 C5 C10 112.20(19) . .
C10 C5 H5 107.1 . .
C5 C6 H6A 109.1 . .
C5 C6 H6B 109.1 . .
C5 C6 C7 112.6(2) . .
H6A C6 H6B 107.8 . .
C7 C6 H6A 109.1 . .
C7 C6 H6B 109.1 . .
C6 C7 H7A 109.2 . .
C6 C7 H7B 109.2 . .
C6 C7 C8 111.9(2) . .
H7A C7 H7B 107.9 . .
C8 C7 H7A 109.2 . .
C8 C7 H7B 109.2 . .
C7 C8 H8 108.6 . .
C7 C8 C9 109.96(19) . .
C9 C8 H8 108.6 . .
C14 C8 C7 111.77(19) . .
C14 C8 H8 108.6 . .
C14 C8 C9 109.27(19) . .
C8 C9 H9 106.3 . .
C8 C9 C10 112.20(19) . .
C10 C9 H9 106.3 . .
C11 C9 C8 111.99(18) . .
C11 C9 H9 106.3 . .
C11 C9 C10 113.17(19) . .
C1 C10 C5 108.21(19) . .
C1 C10 C9 112.21(19) . .
C5 C10 C9 109.06(18) . .
C19 C10 C1 106.50(19) . .
C19 C10 C5 109.60(19) . .
C19 C10 C9 111.18(18) . .
C9 C11 H11A 109.0 . .
C9 C11 H11B 109.0 . .
C9 C11 C12 113.1(2) . .
H11A C11 H11B 107.8 . .
C12 C11 H11A 109.0 . .
C12 C11 H11B 109.0 . .
C11 C12 H12A 109.3 . .
C11 C12 H12B 109.3 . .
H12A C12 H12B 108.0 . .
C13 C12 C11 111.5(2) . .
C13 C12 H12A 109.3 . .
C13 C12 H12B 109.3 . .
C12 C13 C14 107.11(19) . .
C12 C13 C17 116.9(2) . .
C12 C13 C18 110.6(2) . .
C14 C13 C17 100.41(18) . .
C14 C13 C18 112.2(2) . .
C18 C13 C17 109.32(18) . .
C8 C14 C13 113.98(19) . .
C8 C14 H14 106.4 . .
C8 C14 C15 118.4(2) . .
C13 C14 H14 106.4 . .
C15 C14 C13 104.47(19) . .
C15 C14 H14 106.4 . .
C14 C15 H15A 111.0 . .
C14 C15 H15B 111.0 . .
C14 C15 C16 103.8(2) . .
H15A C15 H15B 109.0 . .
C16 C15 H15A 111.0 . .
C16 C15 H15B 111.0 . .
C15 C16 H16A 110.3 . .
C15 C16 H16B 110.3 . .
C15 C16 C17 107.3(2) . .
H16A C16 H16B 108.5 . .
C17 C16 H16A 110.3 . .
C17 C16 H16B 110.3 . .
C13 C17 H17 107.1 . .
C16 C17 C13 102.83(19) . .
C16 C17 H17 107.1 . .
C20 C17 C13 118.5(2) . .
C20 C17 C16 113.6(2) . .
C20 C17 H17 107.1 . .
C13 C18 H18A 109.5 . .
C13 C18 H18B 109.5 . .
C13 C18 H18C 109.5 . .
H18A C18 H18B 109.5 . .
H18A C18 H18C 109.5 . .
H18B C18 H18C 109.5 . .
C10 C19 H19A 109.5 . .
C10 C19 H19B 109.5 . .
C10 C19 H19C 109.5 . .
H19A C19 H19B 109.5 . .
H19A C19 H19C 109.5 . .
H19B C19 H19C 109.5 . .
C17 C20 H20 107.7 . .
C17 C20 C22 110.8(2) . .
C21 C20 C17 111.7(2) . .
C21 C20 H20 107.7 . .
C21 C20 C22 110.9(2) . .
C22 C20 H20 107.7 . .
C20 C21 H21A 109.5 . .
C20 C21 H21B 109.5 . .
C20 C21 H21C 109.5 . .
H21A C21 H21B 109.5 . .
H21A C21 H21C 109.5 . .
H21B C21 H21C 109.5 . .
C20 C22 H22A 109.0 . .
C20 C22 H22B 109.0 . .
H22A C22 H22B 107.8 . .
C23 C22 C20 113.1(2) . .
C23 C22 H22A 109.0 . .
C23 C22 H22B 109.0 . .
C22 C23 H23A 108.2 . .
C22 C23 H23B 108.2 . .
H23A C23 H23B 107.4 . .
C24 C23 C22 116.2(2) . .
C24 C23 H23A 108.2 . .
C24 C23 H23B 108.2 . .
O2 C24 C23 119.1(2) . .
O3 C24 O2 123.2(2) . .
O3 C24 C23 117.7(2) . .
H1C N1 H1D 111(3) . .
H1C N1 H1E 109(4) . .
H1D N1 H1E 102(4) . .
C25 N1 H1C 110(2) . .
C25 N1 H1D 112(2) . .
C25 N1 H1E 113(3) . .
N1 C25 H25A 109.2 . .
N1 C25 H25B 109.2 . .
N1 C25 C26 111.9(2) . .
H25A C25 H25B 107.9 . .
C26 C25 H25A 109.2 . .
C26 C25 H25B 109.2 . .
C25 C26 H26A 107.9 . .
C25 C26 H26B 107.9 . .
H26A C26 H26B 107.2 . .
C27 C26 C25 117.8(3) . .
C27 C26 H26A 107.9 . .
C27 C26 H26B 107.9 . .
C26 C27 H27A 108.7 . .
C26 C27 H27B 108.7 . .
H27A C27 H27B 107.6 . .
C28 C27 C26 114.1(3) . .
C28 C27 H27A 108.7 . .
C28 C27 H27B 108.7 . .
C27 C28 H28A 108.8 . .
C27 C28 H28B 108.8 . .
C27 C28 C29A 114.0(3) . .
H28A C28 H28B 107.7 . .
C29A C28 H28A 108.8 . .
C29A C28 H28B 108.8 . .
C28 C29A H29A 109.5 . .
C28 C29A H29B 109.5 . .
C28 C29A H29C 109.5 . .
H29A C29A H29B 109.5 . .
H29A C29A H29C 109.5 . .
H29B C29A H29C 109.5 . .

loop_
_geom_bond_atom_site_label_1
_geom_bond_atom_site_label_2
_geom_bond_distance
_geom_bond_site_symmetry_2
O1 H1 0.90(5) .
O1 C3 1.444(3) .
O2 C24 1.262(3) .
O3 C24 1.248(3) .
C1 H1A 0.9900 .
C1 H1B 0.9900 .
C1 C2 1.527(3) .
C1 C10 1.544(3) .
C2 H2A 0.9900 .
C2 H2B 0.9900 .
C2 C3 1.514(3) .
C3 H3 1.0000 .
C3 C4 1.518(4) .
C4 H4A 0.9900 .
C4 H4B 0.9900 .
C4 C5 1.543(3) .
C5 H5 1.0000 .
C5 C6 1.530(4) .
C5 C10 1.551(3) .
C6 H6A 0.9900 .
C6 H6B 0.9900 .
C6 C7 1.531(3) .
C7 H7A 0.9900 .
C7 H7B 0.9900 .
C7 C8 1.531(3) .
C8 H8 1.0000 .
C8 C9 1.545(3) .
C8 C14 1.529(3) .
C9 H9 1.0000 .
C9 C10 1.561(3) .
C9 C11 1.540(3) .
C10 C19 1.540(3) .
C11 H11A 0.9900 .
C11 H11B 0.9900 .
C11 C12 1.541(3) .
C12 H12A 0.9900 .
C12 H12B 0.9900 .
C12 C13 1.534(3) .
C13 C14 1.539(3) .
C13 C17 1.559(3) .
C13 C18 1.547(3) .
C14 H14 1.0000 .
C14 C15 1.532(3) .
C15 H15A 0.9900 .
C15 H15B 0.9900 .
C15 C16 1.548(3) .
C16 H16A 0.9900 .
C16 H16B 0.9900 .
C16 C17 1.556(4) .
C17 H17 1.0000 .
C17 C20 1.537(3) .
C18 H18A 0.9800 .
C18 H18B 0.9800 .
C18 H18C 0.9800 .
C19 H19A 0.9800 .
C19 H19B 0.9800 .
C19 H19C 0.9800 .
C20 H20 1.0000 .
C20 C21 1.527(4) .
C20 C22 1.542(3) .
C21 H21A 0.9800 .
C21 H21B 0.9800 .
C21 H21C 0.9800 .
C22 H22A 0.9900 .
C22 H22B 0.9900 .
C22 C23 1.529(3) .
C23 H23A 0.9900 .
C23 H23B 0.9900 .
C23 C24 1.524(3) .
N1 H1C 0.89(4) .
N1 H1D 0.98(4) .
N1 H1E 0.81(5) .
N1 C25 1.486(4) .
C25 H25A 0.9900 .
C25 H25B 0.9900 .
C25 C26 1.527(4) .
C26 H26A 0.9900 .
C26 H26B 0.9900 .
C26 C27 1.520(4) .
C27 H27A 0.9900 .
C27 H27B 0.9900 .
C27 C28 1.519(5) .
C28 H28A 0.9900 .
C28 H28B 0.9900 .
C28 C29A 1.524(5) .
C29A H29A 0.9800 .
C29A H29B 0.9800 .
C29A H29C 0.9800 .

loop_
_geom_hbond_atom_site_label_D
_geom_hbond_atom_site_label_H
_geom_hbond_atom_site_label_A
_geom_hbond_distance_DH
_geom_hbond_distance_HA
_geom_hbond_distance_DA
_geom_hbond_angle_DHA
_geom_hbond_site_symmetry_A
_geom_hbond_publ_flag
O1 H1 O2 0.90(5) 1.78(5) 2.672(3) 168(4) 2_646 yes
N1 H1C O1 0.89(4) 1.90(4) 2.792(3) 177(3) 2_646 yes
N1 H1D O2 0.98(4) 1.76(4) 2.720(3) 168(3) 2_645 yes
N1 H1E O3 0.81(5) 1.95(5) 2.737(4) 164(4) . yes

loop_
_geom_torsion_atom_site_label_1
_geom_torsion_atom_site_label_2
_geom_torsion_atom_site_label_3
_geom_torsion_atom_site_label_4
_geom_torsion
_geom_torsion_site_symmetry_1
_geom_torsion_site_symmetry_2
_geom_torsion_site_symmetry_3
_geom_torsion_site_symmetry_4
O1 C3 C4 C5 175.50(19) . . . .
C1 C2 C3 O1 -174.87(19) . . . .
C1 C2 C3 C4 -55.5(3) . . . .
C2 C1 C10 C5 -55.2(2) . . . .
C2 C1 C10 C9 65.2(3) . . . .
C2 C1 C10 C19 -172.96(19) . . . .
C2 C3 C4 C5 53.9(3) . . . .
C3 C4 C5 C6 -178.72(19) . . . .
C3 C4 C5 C10 -52.5(3) . . . .
C4 C5 C6 C7 72.7(2) . . . .
C4 C5 C10 C1 51.1(2) . . . .
C4 C5 C10 C9 -71.2(2) . . . .
C4 C5 C10 C19 166.9(2) . . . .
C5 C6 C7 C8 54.1(3) . . . .
C6 C5 C10 C1 176.23(18) . . . .
C6 C5 C10 C9 53.9(2) . . . .
C6 C5 C10 C19 -68.0(2) . . . .
C6 C7 C8 C9 -55.1(3) . . . .
C6 C7 C8 C14 -176.6(2) . . . .
C7 C8 C9 C10 57.3(2) . . . .
C7 C8 C9 C11 -174.12(18) . . . .
C7 C8 C14 C13 -180.0(2) . . . .
C7 C8 C14 C15 -56.5(3) . . . .
C8 C9 C10 C1 -176.25(19) . . . .
C8 C9 C10 C5 -56.4(2) . . . .
C8 C9 C10 C19 64.6(3) . . . .
C8 C9 C11 C12 51.0(3) . . . .
C8 C14 C15 C16 -160.73(19) . . . .
C9 C8 C14 C13 58.1(2) . . . .
C9 C8 C14 C15 -178.4(2) . . . .
C9 C11 C12 C13 -54.7(3) . . . .
C10 C1 C2 C3 58.3(3) . . . .
C10 C5 C6 C7 -53.8(3) . . . .
C10 C9 C11 C12 179.1(2) . . . .
C11 C9 C10 C1 55.8(3) . . . .
C11 C9 C10 C5 175.70(19) . . . .
C11 C9 C10 C19 -63.3(3) . . . .
C11 C12 C13 C14 57.0(2) . . . .
C11 C12 C13 C17 168.54(19) . . . .
C11 C12 C13 C18 -65.6(2) . . . .
C12 C13 C14 C8 -60.8(2) . . . .
C12 C13 C14 C15 168.51(18) . . . .
C12 C13 C17 C16 -156.0(2) . . . .
C12 C13 C17 C20 77.8(3) . . . .
C13 C14 C15 C16 -32.7(2) . . . .
C13 C17 C20 C21 -62.5(3) . . . .
C13 C17 C20 C22 173.3(2) . . . .
C14 C8 C9 C10 -179.64(18) . . . .
C14 C8 C9 C11 -51.1(2) . . . .
C14 C13 C17 C16 -40.6(2) . . . .
C14 C13 C17 C20 -166.9(2) . . . .
C14 C15 C16 C17 6.4(2) . . . .
C15 C16 C17 C13 21.5(2) . . . .
C15 C16 C17 C20 150.89(19) . . . .
C16 C17 C20 C21 176.6(2) . . . .
C16 C17 C20 C22 52.4(3) . . . .
C17 C13 C14 C8 176.73(19) . . . .
C17 C13 C14 C15 46.0(2) . . . .
C17 C20 C22 C23 -175.9(2) . . . .
C18 C13 C14 C8 60.7(3) . . . .
C18 C13 C14 C15 -70.0(2) . . . .
C18 C13 C17 C16 77.5(2) . . . .
C18 C13 C17 C20 -48.7(3) . . . .
C20 C22 C23 C24 173.4(2) . . . .
C21 C20 C22 C23 59.4(3) . . . .
C22 C23 C24 O2 -5.8(4) . . . .
C22 C23 C24 O3 173.5(3) . . . .
N1 C25 C26 C27 -56.7(4) . . . .
C25 C26 C27 C28 179.5(3) . . . .
C26 C27 C28 C29A -179.6(4) . . . .

loop_
_twin_individual_id
_twin_individual_mass_fraction_refined
1 1.1(3)
2 -0.1(3)

_cod_database_fobs_code 4519271
